data_4346815
loop_
_publ_author_name
'Pramanik, Shuvam'
'Roy, Sima'
'Ghorui, Tapas'
'Ganguly, Sanjib'
'Pramanik, Kausikisankar'

_publ_section_title
;
 Iridium(III) Mediated Reductive Transformation of Closed-Shell Azo-Oxime
 to Open-Shell Azo-Imine Radical Anion: Molecular and Electronic
 Structure, Electron Transfer, and Optoelectronic Properties.
;
_journal_issue 4
_journal_name_full 'Inorganic chemistry'
_journal_page_first 1461
_journal_page_last 1468
_journal_paper_doi 10.1021/acs.inorgchem.5b02185
_journal_volume 55
_journal_year 2016
_chemical_formula_moiety 'C26 H22 Cl2 Ir N6'
_chemical_formula_sum 'C26 H22 Cl2 Ir N6'
_chemical_formula_weight 681.60
_space_group_IT_number 2
_space_group_name_Hall '-P 1'
_space_group_name_H-M_alt 'P -1'
_symmetry_cell_setting triclinic
_symmetry_Int_Tables_number 2
_symmetry_space_group_name_Hall '-P 1'
_symmetry_space_group_name_H-M 'P -1'
_atom_sites_solution_hydrogens geom
_atom_sites_solution_primary direct
_atom_sites_solution_secondary difmap
_audit_creation_method SHELXL-97
_cell_angle_alpha 68.627(2)
_cell_angle_beta 79.836(2)
_cell_angle_gamma 73.321(2)
_cell_formula_units_Z 1
_cell_length_a 6.0663(2)
_cell_length_b 10.5287(3)
_cell_length_c 11.1541(4)
_cell_measurement_reflns_used 972
_cell_measurement_temperature 298(2)
_cell_measurement_theta_max 27.50
_cell_measurement_theta_min 1.97
_cell_volume 633.44(4)
_computing_cell_refinement 'SMART APEX II'
_computing_data_collection 'SMART APEX II (Bruker,2010)'
_computing_data_reduction 'SAINT (Bruker,2000)'
_computing_molecular_graphics 'Ortep-3v2 for windows (Farrugia, 1997)'
_computing_publication_material 'PLATON (Spek, 2008)'
_computing_structure_refinement 'SHELXL-97 (Sheldrick, 2008)'
_computing_structure_solution 'SHELXS-97 (Sheldrick, 2008)'
_diffrn_ambient_temperature 298(2)
_diffrn_measured_fraction_theta_full 0.998
_diffrn_measured_fraction_theta_max 0.998
_diffrn_measurement_device_type 'CCD area-detector'
_diffrn_measurement_method 'phi and omega scans'
_diffrn_radiation_monochromator graphite
_diffrn_radiation_source 'fine-focus sealed tube'
_diffrn_radiation_type MoK\a
_diffrn_radiation_wavelength 0.71073
_diffrn_reflns_av_R_equivalents 0.0568
_diffrn_reflns_av_unetI/netI 0.0585
_diffrn_reflns_limit_h_max 7
_diffrn_reflns_limit_h_min -7
_diffrn_reflns_limit_k_max 13
_diffrn_reflns_limit_k_min -13
_diffrn_reflns_limit_l_max 14
_diffrn_reflns_limit_l_min -14
_diffrn_reflns_number 10075
_diffrn_reflns_theta_full 27.50
_diffrn_reflns_theta_max 27.50
_diffrn_reflns_theta_min 1.97
_exptl_absorpt_coefficient_mu 5.507
_exptl_absorpt_correction_T_max 0.546
_exptl_absorpt_correction_T_min 0.385
_exptl_absorpt_correction_type multi-scan
_exptl_absorpt_process_details 'Sadabs(Sheldrick, 1996)'
_exptl_crystal_colour blue
_exptl_crystal_density_diffrn 1.787
_exptl_crystal_density_method 'not measured'
_exptl_crystal_description parallelopiped
_exptl_crystal_F_000 331
_exptl_crystal_size_max 0.18
_exptl_crystal_size_mid 0.15
_exptl_crystal_size_min 0.11
_refine_diff_density_max 0.783
_refine_diff_density_min -0.657
_refine_diff_density_rms 0.132
_refine_ls_extinction_method none
_refine_ls_goodness_of_fit_ref 1.024
_refine_ls_hydrogen_treatment constr
_refine_ls_matrix_type full
_refine_ls_number_parameters 160
_refine_ls_number_reflns 2907
_refine_ls_number_restraints 0
_refine_ls_restrained_S_all 1.024
_refine_ls_R_factor_all 0.0374
_refine_ls_R_factor_gt 0.0350
_refine_ls_shift/su_max 0.000
_refine_ls_shift/su_mean 0.000
_refine_ls_structure_factor_coef Fsqd
_refine_ls_weighting_details 'calc w=1/[\s^2^(Fo^2^)+(0.0256P)^2^+0.0000P] where P=(Fo^2^+2Fc^2^)/3'
_refine_ls_weighting_scheme calc
_refine_ls_wR_factor_gt 0.0629
_refine_ls_wR_factor_ref 0.0643
_reflns_number_gt 2803
_reflns_number_total 2907
_reflns_threshold_expression >2sigma(I)
_cod_data_source_file ic5b02185_si_002.cif
_cod_data_source_block 4
_cod_depositor_comments
;
The following automatic conversions were performed:

data item '_symmetry_cell_setting' value 'Triclinic' was changed to
'triclinic' in accordance with the
/home/saulius/struct/COD-crude-data/automatic-downloads/DataCite-retrospective/ACS/depositions/lib/dictionaries/cif_core.dic
dictionary named 'cif_core.dic' version 2.4.2 last updated on
2011-04-26.

Automatic conversion script
Id: cif_fix_values 6909 2019-04-08 15:41:33Z antanas 
;
_cod_database_code 4346815

loop_
_symmetry_equiv_pos_as_xyz
'x, y, z'
'-x, -y, -z'

loop_
_atom_site_label
_atom_site_type_symbol
_atom_site_fract_x
_atom_site_fract_y
_atom_site_fract_z
_atom_site_U_iso_or_equiv
_atom_site_adp_type
_atom_site_occupancy
_atom_site_symmetry_multiplicity
_atom_site_calc_flag
_atom_site_refinement_flags
Ir1 Ir 0.5000 0.5000 0.5000 0.03286(9) Uani 1 2 d S
Cl1 Cl 0.1758(2) 0.68566(12) 0.42849(13) 0.0501(3) Uani 1 1 d .
N1 N 0.6243(6) 0.5119(4) 0.3189(4) 0.0385(9) Uani 1 1 d .
N2 N 0.5944(7) 0.4219(4) 0.2717(4) 0.0448(10) Uani 1 1 d .
N3 N 0.3627(6) 0.3695(4) 0.4594(4) 0.0392(9) Uani 1 1 d .
H1 H 0.2563 0.3323 0.5093 0.047 Uiso 1 1 calc R
C1 C 0.7667(8) 0.6018(5) 0.2378(4) 0.0401(11) Uani 1 1 d .
C2 C 0.9506(9) 0.5530(6) 0.1613(5) 0.0593(15) Uani 1 1 d .
H2A H 0.9810 0.4616 0.1604 0.071 Uiso 1 1 calc R
C3 C 1.0891(11) 0.6406(7) 0.0862(6) 0.078(2) Uani 1 1 d .
H3A H 1.2144 0.6079 0.0348 0.094 Uiso 1 1 calc R
C4 C 1.0440(11) 0.7762(7) 0.0865(6) 0.0732(18) Uani 1 1 d .
H4A H 1.1399 0.8342 0.0364 0.088 Uiso 1 1 calc R
C5 C 0.8586(10) 0.8257(6) 0.1603(5) 0.0605(15) Uani 1 1 d .
H5A H 0.8259 0.9182 0.1586 0.073 Uiso 1 1 calc R
C6 C 0.7197(9) 0.7386(5) 0.2376(5) 0.0475(12) Uani 1 1 d .
H6A H 0.5951 0.7716 0.2892 0.057 Uiso 1 1 calc R
C7 C 0.4468(8) 0.3454(5) 0.3518(5) 0.0408(11) Uani 1 1 d .
C8 C 0.3893(8) 0.2429(5) 0.3087(5) 0.0441(11) Uani 1 1 d .
C9 C 0.4251(10) 0.2520(6) 0.1807(6) 0.0633(16) Uani 1 1 d .
H9A H 0.4905 0.3223 0.1210 0.076 Uiso 1 1 calc R
C10 C 0.3656(11) 0.1584(7) 0.1396(7) 0.0741(18) Uani 1 1 d .
H10A H 0.3917 0.1655 0.0529 0.089 Uiso 1 1 calc R
C11 C 0.2679(11) 0.0550(7) 0.2266(8) 0.0770(19) Uani 1 1 d .
H11A H 0.2250 -0.0070 0.1988 0.092 Uiso 1 1 calc R
C12 C 0.2337(12) 0.0430(6) 0.3535(7) 0.078(2) Uani 1 1 d .
H12A H 0.1705 -0.0285 0.4128 0.094 Uiso 1 1 calc R
C13 C 0.2932(10) 0.1377(6) 0.3947(6) 0.0602(15) Uani 1 1 d .
H13A H 0.2676 0.1296 0.4816 0.072 Uiso 1 1 calc R

loop_
_atom_site_aniso_label
_atom_site_aniso_U_11
_atom_site_aniso_U_22
_atom_site_aniso_U_33
_atom_site_aniso_U_23
_atom_site_aniso_U_13
_atom_site_aniso_U_12
Ir1 0.03222(15) 0.03487(14) 0.03711(16) -0.01492(11) 0.00499(10) -0.01741(10)
Cl1 0.0381(7) 0.0439(7) 0.0668(9) -0.0151(6) -0.0029(6) -0.0128(5)
N1 0.035(2) 0.041(2) 0.045(2) -0.0165(18) 0.0013(17) -0.0168(17)
N2 0.048(2) 0.048(2) 0.047(2) -0.021(2) 0.0058(19) -0.023(2)
N3 0.040(2) 0.043(2) 0.044(2) -0.0193(18) 0.0066(17) -0.0235(18)
C1 0.038(3) 0.046(3) 0.037(3) -0.009(2) 0.004(2) -0.020(2)
C2 0.053(3) 0.050(3) 0.064(4) -0.011(3) 0.016(3) -0.018(3)
C3 0.068(4) 0.078(4) 0.075(5) -0.015(4) 0.028(3) -0.029(4)
C4 0.071(4) 0.078(4) 0.066(4) -0.006(3) 0.011(3) -0.045(4)
C5 0.073(4) 0.052(3) 0.055(4) 0.000(3) -0.005(3) -0.037(3)
C6 0.055(3) 0.049(3) 0.039(3) -0.010(2) -0.002(2) -0.020(2)
C7 0.042(3) 0.041(3) 0.046(3) -0.018(2) 0.002(2) -0.019(2)
C8 0.042(3) 0.047(3) 0.054(3) -0.026(2) 0.002(2) -0.017(2)
C9 0.075(4) 0.075(4) 0.057(4) -0.034(3) 0.006(3) -0.035(3)
C10 0.080(5) 0.097(5) 0.074(4) -0.057(4) 0.001(3) -0.032(4)
C11 0.078(5) 0.076(4) 0.109(6) -0.057(4) 0.002(4) -0.037(4)
C12 0.091(5) 0.063(4) 0.102(6) -0.045(4) 0.014(4) -0.042(4)
C13 0.077(4) 0.055(3) 0.061(4) -0.028(3) 0.013(3) -0.035(3)

loop_
_atom_type_symbol
_atom_type_description
_atom_type_scat_dispersion_real
_atom_type_scat_dispersion_imag
_atom_type_scat_source
C C 0.0033 0.0016 'International Tables Vol C Tables 4.2.6.8 and 6.1.1.4'
H H 0.0000 0.0000 'International Tables Vol C Tables 4.2.6.8 and 6.1.1.4'
N N 0.0061 0.0033 'International Tables Vol C Tables 4.2.6.8 and 6.1.1.4'
Cl Cl 0.1484 0.1585 'International Tables Vol C Tables 4.2.6.8 and 6.1.1.4'
Ir Ir -1.4442 7.9887 'International Tables Vol C Tables 4.2.6.8 and 6.1.1.4'

loop_
_geom_angle_atom_site_label_1
_geom_angle_atom_site_label_2
_geom_angle_atom_site_label_3
_geom_angle
_geom_angle_site_symmetry_1
_geom_angle_site_symmetry_3
N1 Ir1 N1 179.999(1) 2_666 .
N1 Ir1 N3 104.63(15) 2_666 .
N1 Ir1 N3 75.36(15) . .
N1 Ir1 N3 75.36(15) 2_666 2_666
N1 Ir1 N3 104.64(15) . 2_666
N3 Ir1 N3 179.999(1) . 2_666
N1 Ir1 Cl1 91.88(11) 2_666 2_666
N1 Ir1 Cl1 88.12(11) . 2_666
N3 Ir1 Cl1 89.67(11) . 2_666
N3 Ir1 Cl1 90.33(11) 2_666 2_666
N1 Ir1 Cl1 88.12(11) 2_666 .
N1 Ir1 Cl1 91.88(11) . .
N3 Ir1 Cl1 90.33(11) . .
N3 Ir1 Cl1 89.67(11) 2_666 .
Cl1 Ir1 Cl1 180.0 2_666 .
N2 N1 C1 114.9(4) . .
N2 N1 Ir1 119.0(3) . .
C1 N1 Ir1 125.8(3) . .
N1 N2 C7 111.2(4) . .
C7 N3 Ir1 115.0(3) . .
C7 N3 H1 122.5 . .
Ir1 N3 H1 122.5 . .
C2 C1 C6 120.2(5) . .
C2 C1 N1 120.4(4) . .
C6 C1 N1 119.4(4) . .
C1 C2 C3 119.4(5) . .
C1 C2 H2A 120.3 . .
C3 C2 H2A 120.3 . .
C4 C3 C2 120.6(6) . .
C4 C3 H3A 119.7 . .
C2 C3 H3A 119.7 . .
C5 C4 C3 120.1(5) . .
C5 C4 H4A 119.9 . .
C3 C4 H4A 119.9 . .
C4 C5 C6 120.0(5) . .
C4 C5 H5A 120.0 . .
C6 C5 H5A 120.0 . .
C5 C6 C1 119.7(5) . .
C5 C6 H6A 120.2 . .
C1 C6 H6A 120.2 . .
N3 C7 N2 118.2(4) . .
N3 C7 C8 124.5(4) . .
N2 C7 C8 117.3(4) . .
C13 C8 C9 118.2(5) . .
C13 C8 C7 120.8(5) . .
C9 C8 C7 121.0(5) . .
C8 C9 C10 121.1(6) . .
C8 C9 H9A 119.5 . .
C10 C9 H9A 119.5 . .
C11 C10 C9 119.9(6) . .
C11 C10 H10A 120.1 . .
C9 C10 H10A 120.1 . .
C12 C11 C10 120.1(6) . .
C12 C11 H11A 120.0 . .
C10 C11 H11A 120.0 . .
C11 C12 C13 120.0(6) . .
C11 C12 H12A 120.0 . .
C13 C12 H12A 120.0 . .
C8 C13 C12 120.8(5) . .
C8 C13 H13A 119.6 . .
C12 C13 H13A 119.6 . .

loop_
_geom_bond_atom_site_label_1
_geom_bond_atom_site_label_2
_geom_bond_distance
_geom_bond_site_symmetry_2
Ir1 N1 1.999(4) 2_666
Ir1 N1 1.999(4) .
Ir1 N3 2.008(3) .
Ir1 N3 2.008(3) 2_666
Ir1 Cl1 2.3528(12) 2_666
Ir1 Cl1 2.3528(12) .
N1 N2 1.306(5) .
N1 C1 1.425(5) .
N2 C7 1.362(6) .
N3 C7 1.303(6) .
N3 H1 0.8600 .
C1 C2 1.375(6) .
C1 C6 1.384(6) .
C2 C3 1.376(7) .
C2 H2A 0.9300 .
C3 C4 1.375(8) .
C3 H3A 0.9300 .
C4 C5 1.365(8) .
C4 H4A 0.9300 .
C5 C6 1.380(7) .
C5 H5A 0.9300 .
C6 H6A 0.9300 .
C7 C8 1.474(6) .
C8 C13 1.374(7) .
C8 C9 1.377(7) .
C9 C10 1.379(7) .
C9 H9A 0.9300 .
C10 C11 1.369(9) .
C10 H10A 0.9300 .
C11 C12 1.358(9) .
C11 H11A 0.9300 .
C12 C13 1.390(7) .
C12 H12A 0.9300 .
C13 H13A 0.9300 .
